data_7716337
loop_
_publ_author_name
'Kaplanai, Entzy'
'Tzouras, Nikolaos V.'
'Tsoureas, Nikolaos'
'Bracho Pozsoni, Nestor'
'Bhandary, Subhrajyoti'
'Van Hecke, Kristof'
'Nolan, Steven P.'
'Vougioukalakis, Georgios C.'

_publ_section_title
;
 Synthesis of N-heterocyclic carbene (NHC)-Au/Ag/Cu benzotriazolyl
 complexes and their catalytic activity in propargylamide
 cycloisomerization and carbonyl hydrosilylation reactions.
;
_journal_issue 26
_journal_name_full 'Dalton transactions (Cambridge, England : 2003)'
_journal_page_first 11001
_journal_page_last 11008
_journal_paper_doi 10.1039/d4dt01414f
_journal_volume 53
_journal_year 2024
_chemical_formula_moiety 'C33 H40 Ag N5, C H1 Cl3'
_chemical_formula_sum 'C34 H41 Ag Cl3 N5'
_chemical_formula_weight 733.94
_chemical_name_systematic 5a
_space_group_crystal_system orthorhombic
_space_group_IT_number 61
_space_group_name_Hall '-P 2ac 2ab'
_space_group_name_H-M_alt 'P b c a'
_atom_sites_solution_hydrogens geom
_audit_creation_date 2024-02-18
_audit_creation_method
;
Olex2 1.5
(compiled 2023.08.24 svn.re1ec1418 for OlexSys, GUI svn.r6817)
;
_audit_update_record
;
2024-02-19 deposited with the CCDC.	2024-06-10 downloaded from the CCDC.
;
_cell_angle_alpha 90
_cell_angle_beta 90
_cell_angle_gamma 90
_cell_formula_units_Z 8
_cell_length_a 21.405(2)
_cell_length_b 14.1492(12)
_cell_length_c 23.243(2)
_cell_measurement_reflns_used 9687
_cell_measurement_temperature 100.00
_cell_measurement_theta_max 30.468
_cell_measurement_theta_min 2.879
_cell_volume 7039.5(11)
_computing_cell_refinement 'SAINT V8.40B (Bruker AXS Inc, 2016)'
_computing_data_collection 'APEX4 (Bruker AXS Inc, 2021)'
_computing_data_reduction 'SAINT V8.40B (Bruker AXS Inc, 2016)'
_computing_molecular_graphics 'Olex2 1.5 (Dolomanov et al., 2009)'
_computing_publication_material 'Olex2 1.5 (Dolomanov et al., 2009)'
_computing_structure_refinement 'XL  (Sheldrick, 2008)'
_computing_structure_solution 'SHELXT 2018/2 (Sheldrick, 2018)'
_diffrn_ambient_temperature 100.00
_diffrn_measured_fraction_theta_full 0.999
_diffrn_measured_fraction_theta_max 0.998
_diffrn_measurement_device_type 'Bruker D8-Venture with Photon-III'
_diffrn_measurement_method '/f and /w scans'
_diffrn_radiation_type MoK\a
_diffrn_radiation_wavelength 0.71073
_diffrn_reflns_av_R_equivalents 0.0523
_diffrn_reflns_av_unetI/netI 0.0117
_diffrn_reflns_Laue_measured_fraction_full 0.999
_diffrn_reflns_Laue_measured_fraction_max 0.998
_diffrn_reflns_limit_h_max 30
_diffrn_reflns_limit_h_min -30
_diffrn_reflns_limit_k_max 20
_diffrn_reflns_limit_k_min -20
_diffrn_reflns_limit_l_max 33
_diffrn_reflns_limit_l_min -33
_diffrn_reflns_number 916707
_diffrn_reflns_point_group_measured_fraction_full 0.999
_diffrn_reflns_point_group_measured_fraction_max 0.998
_diffrn_reflns_theta_full 25.242
_diffrn_reflns_theta_max 30.543
_diffrn_reflns_theta_min 1.935
_exptl_absorpt_coefficient_mu 0.831
_exptl_absorpt_correction_T_max 1.0000
_exptl_absorpt_correction_T_min 0.9512
_exptl_absorpt_correction_type multi-scan
_exptl_absorpt_process_details
;
SADABS-2016/2 (Bruker,2016/2) was used for absorption correction.
wR2(int) was 0.0992 before and 0.0623 after correction.
The Ratio of minimum to maximum transmission is 0.9512.
The \l/2 correction factor is Not present.
;
_exptl_crystal_colour colourless
_exptl_crystal_colour_primary colourless
_exptl_crystal_density_diffrn 1.385
_exptl_crystal_description rod
_exptl_crystal_F_000 3024
_exptl_crystal_recrystallization_method 'Re-crystallisation from solvent: CHCl3, n-pentane'
_exptl_crystal_size_max 0.193
_exptl_crystal_size_mid 0.102
_exptl_crystal_size_min 0.09
_refine_diff_density_max 0.476
_refine_diff_density_min -0.384
_refine_diff_density_rms 0.061
_refine_ls_extinction_method none
_refine_ls_goodness_of_fit_ref 1.095
_refine_ls_hydrogen_treatment constr
_refine_ls_matrix_type full
_refine_ls_number_parameters 429
_refine_ls_number_reflns 10766
_refine_ls_number_restraints 7
_refine_ls_restrained_S_all 1.099
_refine_ls_R_factor_all 0.0303
_refine_ls_R_factor_gt 0.0249
_refine_ls_shift/su_max 0.005
_refine_ls_shift/su_mean 0.000
_refine_ls_structure_factor_coef Fsqd
_refine_ls_weighting_details 'w=1/[\s^2^(Fo^2^)+(0.0274P)^2^+5.0931P] where P=(Fo^2^+2Fc^2^)/3'
_refine_ls_weighting_scheme calc
_refine_ls_wR_factor_gt 0.0611
_refine_ls_wR_factor_ref 0.0676
_reflns_Friedel_coverage 0.000
_reflns_number_gt 9609
_reflns_number_total 10766
_reflns_threshold_expression 'I > 2\s(I)'
_cod_data_source_file d4dt01414f2.cif
_cod_data_source_block 5a
_cod_depositor_comments 'Adding full bibliography for 7716334--7716337.cif.'
_cod_original_cell_volume 7039.3(11)
_cod_database_code 7716337
_shelx_shelxl_version_number 2019/1
_shelx_space_group_comment
;
The symmetry employed for this shelxl refinement is uniquely defined
by the following loop, which should always be used as a source of
symmetry information in preference to the above space-group names.
They are only intended as comments.
;
_shelx_estimated_absorpt_t_max 0.929
_shelx_estimated_absorpt_t_min 0.856
_olex2_refinement_description
;
1. Restrained distances
 C34-Cl8
 1.78 with sigma of 0.02
 C34-Cl9
 1.78 with sigma of 0.02
 C34-Cl7
 1.78 with sigma of 0.02
 Cl3-Cl2 \\sim Cl8-Cl7
 with sigma of 0.02
 Cl3-Cl1 \\sim Cl8-Cl9
 with sigma of 0.02
 Cl2-Cl1 \\sim Cl9-Cl7
 with sigma of 0.02
2. Uiso/Uaniso restraints and constraints
Uanis(Cl3) = Uanis(Cl6)
Uanis(Cl3) = Uanis(Cl8)
Uanis(Cl1) = Uanis(Cl4)
Uanis(Cl2) = Uanis(Cl7)
3. Others
 1*[Sof(H34)+Sof(Cl3)+Sof(Cl1)+Sof(Cl2)]+1*[Sof(H34A)+Sof(Cl5)+Sof(Cl4)+
 Sof(Cl6)]+1*[Sof(H34B)+Sof(Cl7)+Sof(Cl9)+Sof(Cl8)]=1 with esd of 0.0001
 Sof(H34)=Sof(Cl3)=Sof(Cl1)=Sof(Cl2)=FVAR(1)
 Sof(H34A)=Sof(Cl5)=Sof(Cl4)=Sof(Cl6)=FVAR(2)
 Sof(H34B)=Sof(Cl7)=Sof(Cl9)=Sof(Cl8)=FVAR(3)
4.a Ternary CH refined with riding coordinates:
 C13(H13), C10(H10), C22(H22), C34(H34), C34(H34A), C34(H34B), C26(H26)
4.b Aromatic/amide H refined with riding coordinates:
 C2(H2), C3(H3), C6(H6), C8(H8), C7(H7), C31(H31), C20(H20), C19(H19),
 C28(H28), C18(H18), C29(H29), C30(H30)
4.c Idealised Me refined as rotating group:
 C11(H11A,H11B,H11C), C12(H12A,H12B,H12C), C14(H14A,H14B,H14C), C23(H23A,H23B,
 H23C), C15(H15A,H15B,H15C), C25(H25A,H25B,H25C), C27(H27A,H27B,H27C), C24(H24A,
 H24B,H24C)
;
_olex2_submission_special_instructions 'No special instructions were received'

loop_
_space_group_symop_operation_xyz
'x, y, z'
'-x+1/2, -y, z+1/2'
'-x, y+1/2, -z+1/2'
'x+1/2, -y+1/2, -z'
'-x, -y, -z'
'x-1/2, y, -z-1/2'
'x, -y-1/2, z-1/2'
'-x-1/2, y-1/2, z'

loop_
_atom_site_label
_atom_site_type_symbol
_atom_site_fract_x
_atom_site_fract_y
_atom_site_fract_z
_atom_site_U_iso_or_equiv
_atom_site_adp_type
_atom_site_occupancy
_atom_site_site_symmetry_order
_atom_site_calc_flag
_atom_site_refinement_flags_posn
_atom_site_refinement_flags_adp
_atom_site_refinement_flags_occupancy
_atom_site_disorder_assembly
_atom_site_disorder_group
Ag1 Ag 0.70575(2) 0.38814(2) 0.30970(2) 0.01823(3) Uani 1 1 d . . . . .
N5 N 0.56752(5) 0.40970(7) 0.26841(4) 0.01552(17) Uani 1 1 d . . . . .
N4 N 0.57446(5) 0.39468(7) 0.35965(4) 0.01657(18) Uani 1 1 d . . . . .
N1 N 0.80090(5) 0.37805(8) 0.32573(5) 0.0215(2) Uani 1 1 d . . . . .
N3 N 0.90333(6) 0.37880(9) 0.31578(5) 0.0267(2) Uani 1 1 d . . . . .
N2 N 0.84931(6) 0.37634(9) 0.28846(5) 0.0260(2) Uani 1 1 d . . . . .
C1 C 0.60984(6) 0.39867(8) 0.31121(5) 0.0159(2) Uani 1 1 d . . . . .
C2 C 0.50681(6) 0.41255(9) 0.28932(5) 0.0185(2) Uani 1 1 d . . . . .
H2 H 0.469593 0.419894 0.267501 0.022 Uiso 1 1 calc R U . . .
C4 C 0.58378(5) 0.41882(8) 0.20855(5) 0.01546(19) Uani 1 1 d . . . . .
C5 C 0.57882(6) 0.33831(8) 0.17335(5) 0.0178(2) Uani 1 1 d . . . . .
C3 C 0.51140(6) 0.40271(9) 0.34723(5) 0.0194(2) Uani 1 1 d . . . . .
H3 H 0.477900 0.401556 0.374024 0.023 Uiso 1 1 calc R U . . .
C6 C 0.59300(6) 0.34950(9) 0.11528(5) 0.0202(2) Uani 1 1 d . . . . .
H6 H 0.590038 0.296727 0.090162 0.024 Uiso 1 1 calc R U . . .
C32 C 0.89046(6) 0.38203(9) 0.37372(6) 0.0205(2) Uani 1 1 d . . . . .
C16 C 0.60105(6) 0.38076(9) 0.41606(5) 0.0188(2) Uani 1 1 d . . . . .
C8 C 0.61666(7) 0.51407(9) 0.12950(5) 0.0233(2) Uani 1 1 d . . . . .
H8 H 0.629675 0.573061 0.114095 0.028 Uiso 1 1 calc R U . . .
C9 C 0.60308(6) 0.50688(9) 0.18834(5) 0.0191(2) Uani 1 1 d . . . . .
C7 C 0.61142(6) 0.43653(9) 0.09350(5) 0.0222(2) Uani 1 1 d . . . . .
H7 H 0.620458 0.442900 0.053674 0.027 Uiso 1 1 calc R U . . .
C31 C 0.92950(6) 0.38620(10) 0.42231(6) 0.0259(3) Uani 1 1 d . . . . .
H31 H 0.973709 0.387152 0.418687 0.031 Uiso 1 1 calc R U . . .
C33 C 0.82555(6) 0.38142(8) 0.37976(5) 0.0180(2) Uani 1 1 d . . . . .
C21 C 0.61263(6) 0.45993(9) 0.45038(5) 0.0220(2) Uani 1 1 d . . . . .
C11 C 0.56822(7) 0.67373(10) 0.20696(6) 0.0277(3) Uani 1 1 d . . . . .
H11A H 0.581208 0.693988 0.168456 0.042 Uiso 1 1 calc R U . . .
H11B H 0.571910 0.726886 0.233773 0.042 Uiso 1 1 calc R U . . .
H11C H 0.524710 0.652255 0.205715 0.042 Uiso 1 1 calc R U . . .
C20 C 0.64025(7) 0.44411(11) 0.50403(6) 0.0272(3) Uani 1 1 d . . . . .
H20 H 0.648629 0.496174 0.528659 0.033 Uiso 1 1 calc R U . . .
C17 C 0.61551(6) 0.28810(9) 0.43283(5) 0.0216(2) Uani 1 1 d . . . . .
C19 C 0.65561(7) 0.35345(11) 0.52181(6) 0.0283(3) Uani 1 1 d . . . . .
H19 H 0.674556 0.344076 0.558329 0.034 Uiso 1 1 calc R U . . .
C13 C 0.56147(7) 0.24298(9) 0.19851(6) 0.0242(2) Uani 1 1 d . . . . .
H13 H 0.535278 0.255007 0.233374 0.029 Uiso 1 1 calc R U . . .
C10 C 0.61013(7) 0.59255(9) 0.22717(5) 0.0226(2) Uani 1 1 d . . . . .
H10 H 0.596171 0.573883 0.266623 0.027 Uiso 1 1 calc R U . . .
C28 C 0.79649(6) 0.38463(9) 0.43388(6) 0.0222(2) Uani 1 1 d . . . . .
H28 H 0.752304 0.384380 0.437702 0.027 Uiso 1 1 calc R U . . .
C18 C 0.64351(7) 0.27655(10) 0.48674(6) 0.0266(3) Uani 1 1 d . . . . .
H18 H 0.654412 0.214924 0.499488 0.032 Uiso 1 1 calc R U . . .
C29 C 0.83523(7) 0.38814(10) 0.48116(6) 0.0265(3) Uani 1 1 d . . . . .
H29 H 0.817334 0.390138 0.518543 0.032 Uiso 1 1 calc R U . . .
C22 C 0.59828(7) 0.56005(10) 0.43082(6) 0.0269(3) Uani 1 1 d . . . . .
H22 H 0.575500 0.555977 0.393346 0.032 Uiso 1 1 calc R U . . .
C30 C 0.90091(7) 0.38886(10) 0.47538(6) 0.0279(3) Uani 1 1 d . . . . .
H30 H 0.926066 0.391236 0.509022 0.033 Uiso 1 1 calc R U . . .
C12 C 0.67871(8) 0.62363(10) 0.23128(7) 0.0297(3) Uani 1 1 d . . . . .
H12A H 0.703911 0.571509 0.246522 0.045 Uiso 1 1 calc R U . . .
H12B H 0.682028 0.678281 0.257000 0.045 Uiso 1 1 calc R U . . .
H12C H 0.693951 0.640932 0.192945 0.045 Uiso 1 1 calc R U . . .
C34 C 0.81692(7) 0.36081(10) 0.15760(6) 0.0252(3) Uani 1 1 d D . . . .
H34 H 0.840632 0.329788 0.189501 0.030 Uiso 0.809(2) 1 calc R U P A 2
H34A H 0.833774 0.323683 0.190758 0.030 Uiso 0.0845(15) 1 calc R U P A 3
H34B H 0.842884 0.343792 0.191837 0.030 Uiso 0.1069(17) 1 calc R U P A 4
C14 C 0.52308(8) 0.18177(10) 0.15771(7) 0.0320(3) Uani 1 1 d . . . . .
H14A H 0.486010 0.216839 0.145188 0.048 Uiso 1 1 calc R U . . .
H14B H 0.510095 0.123954 0.177615 0.048 Uiso 1 1 calc R U . . .
H14C H 0.548446 0.165157 0.124097 0.048 Uiso 1 1 calc R U . . .
C26 C 0.60057(7) 0.20288(9) 0.39552(6) 0.0274(3) Uani 1 1 d . . . . .
H26 H 0.586434 0.226811 0.357188 0.033 Uiso 1 1 calc R U . . .
C23 C 0.55616(9) 0.61188(11) 0.47352(7) 0.0357(3) Uani 1 1 d . . . . .
H23A H 0.516197 0.578505 0.476746 0.054 Uiso 1 1 calc R U . . .
H23B H 0.548780 0.676483 0.459929 0.054 Uiso 1 1 calc R U . . .
H23C H 0.576502 0.613887 0.511280 0.054 Uiso 1 1 calc R U . . .
C15 C 0.61988(9) 0.19015(10) 0.21827(7) 0.0354(3) Uani 1 1 d . . . . .
H15A H 0.647141 0.178508 0.185143 0.053 Uiso 1 1 calc R U . . .
H15B H 0.607740 0.129706 0.235556 0.053 Uiso 1 1 calc R U . . .
H15C H 0.642242 0.228336 0.246789 0.053 Uiso 1 1 calc R U . . .
C25 C 0.54632(9) 0.14706(12) 0.42207(8) 0.0400(4) Uani 1 1 d . . . . .
H25A H 0.558774 0.123091 0.459927 0.060 Uiso 1 1 calc R U . . .
H25B H 0.535567 0.093875 0.396939 0.060 Uiso 1 1 calc R U . . .
H25C H 0.509945 0.188551 0.426302 0.060 Uiso 1 1 calc R U . . .
C27 C 0.65757(10) 0.14028(12) 0.38557(9) 0.0434(4) Uani 1 1 d . . . . .
H27A H 0.691695 0.178423 0.369722 0.065 Uiso 1 1 calc R U . . .
H27B H 0.646855 0.089848 0.358405 0.065 Uiso 1 1 calc R U . . .
H27C H 0.670785 0.112348 0.422181 0.065 Uiso 1 1 calc R U . . .
C24 C 0.65892(10) 0.61477(12) 0.42046(9) 0.0425(4) Uani 1 1 d . . . . .
H24A H 0.681628 0.621421 0.456848 0.064 Uiso 1 1 calc R U . . .
H24B H 0.649068 0.677556 0.405139 0.064 Uiso 1 1 calc R U . . .
H24C H 0.684894 0.580389 0.392757 0.064 Uiso 1 1 calc R U . . .
Cl3 Cl 0.83455(11) 0.29841(11) 0.09306(8) 0.0365(3) Uani 0.809(2) 1 d D . P A 2
Cl1 Cl 0.73862(6) 0.35131(14) 0.17364(6) 0.0458(4) Uani 0.809(2) 1 d D . P A 2
Cl2 Cl 0.84317(8) 0.47771(8) 0.15279(5) 0.0458(4) Uani 0.809(2) 1 d D . P A 2
Cl5 Cl 0.8604(6) 0.4597(9) 0.1437(4) 0.044(3) Uani 0.0845(15) 1 d . . P A 3
Cl4 Cl 0.7388(2) 0.4104(7) 0.1728(3) 0.0458(4) Uani 0.0845(15) 1 d . . P A 3
Cl6 Cl 0.8095(4) 0.2930(5) 0.0960(3) 0.0365(3) Uani 0.0845(15) 1 d . . P A 3
Cl7 Cl 0.8086(4) 0.4881(3) 0.1460(2) 0.0458(4) Uani 0.1069(17) 1 d D . P A 4
Cl9 Cl 0.7330(4) 0.3345(9) 0.1660(5) 0.052(3) Uani 0.1069(17) 1 d D . P A 4
Cl8 Cl 0.8411(10) 0.3095(10) 0.0948(7) 0.0365(3) Uani 0.1069(17) 1 d D . P A 4

loop_
_atom_site_aniso_label
_atom_site_aniso_U_11
_atom_site_aniso_U_22
_atom_site_aniso_U_33
_atom_site_aniso_U_23
_atom_site_aniso_U_13
_atom_site_aniso_U_12
Ag1 0.01794(5) 0.02211(5) 0.01464(5) 0.00084(3) -0.00111(3) -0.00037(3)
N5 0.0183(4) 0.0163(4) 0.0120(4) -0.0001(3) 0.0003(3) -0.0013(3)
N4 0.0201(5) 0.0170(4) 0.0126(4) 0.0006(3) 0.0008(3) -0.0022(3)
N1 0.0192(5) 0.0286(5) 0.0166(5) 0.0010(4) 0.0005(4) 0.0007(4)
N3 0.0244(6) 0.0340(6) 0.0217(5) -0.0032(4) 0.0048(4) -0.0009(5)
N2 0.0235(5) 0.0359(6) 0.0186(5) -0.0010(4) 0.0033(4) 0.0010(5)
C1 0.0203(5) 0.0152(5) 0.0122(5) 0.0001(4) -0.0003(4) -0.0013(4)
C2 0.0195(5) 0.0195(5) 0.0165(5) -0.0009(4) 0.0005(4) -0.0016(4)
C4 0.0179(5) 0.0172(5) 0.0112(4) -0.0001(4) -0.0001(4) -0.0003(4)
C5 0.0197(5) 0.0173(5) 0.0163(5) -0.0023(4) 0.0006(4) -0.0002(4)
C3 0.0203(5) 0.0219(5) 0.0160(5) -0.0005(4) 0.0025(4) -0.0019(4)
C6 0.0230(5) 0.0221(5) 0.0156(5) -0.0038(4) 0.0011(4) 0.0000(4)
C32 0.0205(5) 0.0204(5) 0.0206(5) -0.0019(4) 0.0006(4) 0.0018(4)
C16 0.0226(5) 0.0214(5) 0.0123(5) 0.0022(4) 0.0009(4) -0.0028(4)
C8 0.0332(7) 0.0199(5) 0.0167(5) 0.0027(4) 0.0034(5) -0.0010(5)
C9 0.0253(6) 0.0169(5) 0.0152(5) -0.0002(4) 0.0014(4) -0.0003(4)
C7 0.0274(6) 0.0259(6) 0.0134(5) -0.0002(4) 0.0018(4) 0.0010(5)
C31 0.0207(6) 0.0280(6) 0.0289(7) -0.0045(5) -0.0051(5) 0.0036(5)
C33 0.0200(5) 0.0175(5) 0.0165(5) 0.0006(4) -0.0007(4) 0.0005(4)
C21 0.0279(6) 0.0231(6) 0.0149(5) 0.0000(4) 0.0004(4) -0.0033(5)
C11 0.0328(7) 0.0213(6) 0.0291(6) -0.0031(5) 0.0040(5) 0.0019(5)
C20 0.0342(7) 0.0324(7) 0.0149(5) -0.0008(5) -0.0019(5) -0.0045(6)
C17 0.0257(6) 0.0221(6) 0.0170(5) 0.0046(4) 0.0014(4) -0.0022(5)
C19 0.0313(7) 0.0392(8) 0.0144(5) 0.0066(5) -0.0013(5) -0.0028(6)
C13 0.0344(7) 0.0169(5) 0.0212(5) -0.0031(4) 0.0049(5) -0.0048(5)
C10 0.0339(7) 0.0167(5) 0.0173(5) -0.0013(4) 0.0016(5) -0.0029(5)
C28 0.0222(6) 0.0260(6) 0.0184(6) 0.0007(4) 0.0000(4) -0.0006(4)
C18 0.0318(7) 0.0288(6) 0.0193(6) 0.0092(5) 0.0011(5) -0.0004(5)
C29 0.0324(7) 0.0306(7) 0.0165(5) -0.0002(5) -0.0009(5) 0.0026(5)
C22 0.0403(7) 0.0208(6) 0.0196(6) -0.0017(5) -0.0035(5) -0.0027(5)
C30 0.0305(7) 0.0301(7) 0.0230(6) -0.0035(5) -0.0093(5) 0.0061(5)
C12 0.0355(7) 0.0218(6) 0.0319(7) -0.0010(5) -0.0077(6) -0.0033(5)
C34 0.0313(7) 0.0264(6) 0.0178(5) 0.0006(5) 0.0017(5) -0.0018(5)
C14 0.0387(8) 0.0228(6) 0.0345(7) -0.0059(5) 0.0013(6) -0.0082(6)
C26 0.0388(7) 0.0188(6) 0.0245(6) 0.0036(5) -0.0019(5) -0.0020(5)
C23 0.0467(9) 0.0316(7) 0.0289(7) -0.0045(6) -0.0022(7) 0.0051(6)
C15 0.0532(10) 0.0195(6) 0.0334(7) 0.0018(5) -0.0110(7) 0.0010(6)
C25 0.0467(9) 0.0340(8) 0.0392(8) 0.0097(7) -0.0059(7) -0.0160(7)
C27 0.0529(10) 0.0272(7) 0.0502(10) -0.0048(7) -0.0008(8) 0.0096(7)
C24 0.0528(11) 0.0267(7) 0.0479(10) 0.0033(7) 0.0076(8) -0.0095(7)
Cl3 0.0564(8) 0.0334(5) 0.0196(2) -0.0020(3) 0.0061(4) 0.0063(5)
Cl1 0.0225(3) 0.0803(11) 0.0345(3) -0.0025(6) 0.0002(3) 0.0036(4)
Cl2 0.0844(11) 0.0272(3) 0.0258(4) 0.0036(2) -0.0049(4) -0.0146(5)
Cl5 0.056(5) 0.054(6) 0.021(3) 0.002(3) -0.013(3) -0.029(5)
Cl4 0.0225(3) 0.0803(11) 0.0345(3) -0.0025(6) 0.0002(3) 0.0036(4)
Cl6 0.0564(8) 0.0334(5) 0.0196(2) -0.0020(3) 0.0061(4) 0.0063(5)
Cl7 0.0844(11) 0.0272(3) 0.0258(4) 0.0036(2) -0.0049(4) -0.0146(5)
Cl9 0.029(3) 0.054(4) 0.071(6) -0.029(3) -0.024(3) 0.019(3)
Cl8 0.0564(8) 0.0334(5) 0.0196(2) -0.0020(3) 0.0061(4) 0.0063(5)

loop_
_atom_type_symbol
_atom_type_description
_atom_type_scat_dispersion_real
_atom_type_scat_dispersion_imag
_atom_type_scat_source
C C 0.0033 0.0016 'International Tables Vol C Tables 4.2.6.8 and 6.1.1.4'
H H 0.0000 0.0000 'International Tables Vol C Tables 4.2.6.8 and 6.1.1.4'
Ag Ag -0.8971 1.1015 'International Tables Vol C Tables 4.2.6.8 and 6.1.1.4'
Cl Cl 0.1484 0.1585 'International Tables Vol C Tables 4.2.6.8 and 6.1.1.4'
N N 0.0061 0.0033 'International Tables Vol C Tables 4.2.6.8 and 6.1.1.4'

loop_
_geom_angle_atom_site_label_1
_geom_angle_atom_site_label_2
_geom_angle_atom_site_label_3
_geom_angle
_geom_angle_site_symmetry_1
_geom_angle_site_symmetry_3
_geom_angle_publ_flag
C1 Ag1 N1 168.68(4) . . ?
C1 N5 C2 111.87(10) . . ?
C1 N5 C4 123.95(10) . . ?
C2 N5 C4 124.18(10) . . ?
C1 N4 C3 111.54(10) . . ?
C1 N4 C16 122.62(10) . . ?
C3 N4 C16 125.81(10) . . ?
N2 N1 Ag1 129.71(9) . . ?
N2 N1 C33 107.13(11) . . ?
C33 N1 Ag1 122.88(9) . . ?
N2 N3 C32 107.25(11) . . ?
N3 N2 N1 111.29(11) . . ?
N5 C1 Ag1 131.51(8) . . ?
N5 C1 N4 103.93(10) . . ?
N4 C1 Ag1 124.56(8) . . ?
N5 C2 H2 127.0 . . ?
C3 C2 N5 106.05(10) . . ?
C3 C2 H2 127.0 . . ?
C5 C4 N5 118.11(10) . . ?
C9 C4 N5 118.50(10) . . ?
C9 C4 C5 123.38(11) . . ?
C4 C5 C13 120.98(11) . . ?
C6 C5 C4 117.08(11) . . ?
C6 C5 C13 121.89(11) . . ?
N4 C3 H3 126.7 . . ?
C2 C3 N4 106.61(10) . . ?
C2 C3 H3 126.7 . . ?
C5 C6 H6 119.5 . . ?
C7 C6 C5 121.07(11) . . ?
C7 C6 H6 119.5 . . ?
N3 C32 C31 131.97(13) . . ?
N3 C32 C33 107.31(11) . . ?
C33 C32 C31 120.72(12) . . ?
C21 C16 N4 118.64(11) . . ?
C21 C16 C17 123.48(11) . . ?
C17 C16 N4 117.86(11) . . ?
C9 C8 H8 119.5 . . ?
C7 C8 H8 119.5 . . ?
C7 C8 C9 121.02(12) . . ?
C4 C9 C8 117.06(11) . . ?
C4 C9 C10 122.86(10) . . ?
C8 C9 C10 120.08(11) . . ?
C6 C7 H7 119.8 . . ?
C8 C7 C6 120.36(11) . . ?
C8 C7 H7 119.8 . . ?
C32 C31 H31 121.4 . . ?
C30 C31 C32 117.14(13) . . ?
C30 C31 H31 121.4 . . ?
N1 C33 C32 107.02(11) . . ?
N1 C33 C28 130.93(12) . . ?
C32 C33 C28 122.05(12) . . ?
C16 C21 C20 117.11(12) . . ?
C16 C21 C22 122.74(11) . . ?
C20 C21 C22 120.12(12) . . ?
H11A C11 H11B 109.5 . . ?
H11A C11 H11C 109.5 . . ?
H11B C11 H11C 109.5 . . ?
C10 C11 H11A 109.5 . . ?
C10 C11 H11B 109.5 . . ?
C10 C11 H11C 109.5 . . ?
C21 C20 H20 119.5 . . ?
C19 C20 C21 120.93(13) . . ?
C19 C20 H20 119.5 . . ?
C16 C17 C26 122.47(11) . . ?
C18 C17 C16 116.92(12) . . ?
C18 C17 C26 120.59(12) . . ?
C20 C19 H19 119.8 . . ?
C18 C19 C20 120.48(12) . . ?
C18 C19 H19 119.8 . . ?
C5 C13 H13 107.4 . . ?
C5 C13 C14 113.42(11) . . ?
C5 C13 C15 110.54(12) . . ?
C14 C13 H13 107.4 . . ?
C14 C13 C15 110.50(12) . . ?
C15 C13 H13 107.4 . . ?
C9 C10 C11 110.98(11) . . ?
C9 C10 H10 107.7 . . ?
C9 C10 C12 111.14(11) . . ?
C11 C10 H10 107.7 . . ?
C11 C10 C12 111.38(11) . . ?
C12 C10 H10 107.7 . . ?
C33 C28 H28 121.7 . . ?
C29 C28 C33 116.69(12) . . ?
C29 C28 H28 121.7 . . ?
C17 C18 H18 119.5 . . ?
C19 C18 C17 121.07(13) . . ?
C19 C18 H18 119.5 . . ?
C28 C29 H29 119.2 . . ?
C28 C29 C30 121.57(13) . . ?
C30 C29 H29 119.2 . . ?
C21 C22 H22 107.8 . . ?
C21 C22 C23 111.86(12) . . ?
C21 C22 C24 110.33(13) . . ?
C23 C22 H22 107.8 . . ?
C23 C22 C24 111.08(13) . . ?
C24 C22 H22 107.8 . . ?
C31 C30 C29 121.82(13) . . ?
C31 C30 H30 119.1 . . ?
C29 C30 H30 119.1 . . ?
C10 C12 H12A 109.5 . . ?
C10 C12 H12B 109.5 . . ?
C10 C12 H12C 109.5 . . ?
H12A C12 H12B 109.5 . . ?
H12A C12 H12C 109.5 . . ?
H12B C12 H12C 109.5 . . ?
Cl3 C34 H34 107.4 . . ?
Cl1 C34 H34 107.4 . . ?
Cl1 C34 Cl3 110.47(11) . . ?
Cl1 C34 Cl2 113.58(11) . . ?
Cl2 C34 H34 107.4 . . ?
Cl2 C34 Cl3 110.28(9) . . ?
Cl5 C34 H34A 112.3 . . ?
Cl5 C34 Cl4 102.6(5) . . ?
Cl5 C34 Cl6 110.3(4) . . ?
Cl4 C34 H34A 112.3 . . ?
Cl6 C34 H34A 112.3 . . ?
Cl6 C34 Cl4 106.6(3) . . ?
Cl7 C34 H34B 114.1 . . ?
Cl7 C34 Cl9 96.9(4) . . ?
Cl9 C34 H34B 114.1 . . ?
Cl8 C34 H34B 114.1 . . ?
Cl8 C34 Cl7 108.7(6) . . ?
Cl8 C34 Cl9 107.4(7) . . ?
C13 C14 H14A 109.5 . . ?
C13 C14 H14B 109.5 . . ?
C13 C14 H14C 109.5 . . ?
H14A C14 H14B 109.5 . . ?
H14A C14 H14C 109.5 . . ?
H14B C14 H14C 109.5 . . ?
C17 C26 H26 107.7 . . ?
C17 C26 C25 109.78(13) . . ?
C17 C26 C27 112.28(13) . . ?
C25 C26 H26 107.7 . . ?
C27 C26 H26 107.7 . . ?
C27 C26 C25 111.56(14) . . ?
C22 C23 H23A 109.5 . . ?
C22 C23 H23B 109.5 . . ?
C22 C23 H23C 109.5 . . ?
H23A C23 H23B 109.5 . . ?
H23A C23 H23C 109.5 . . ?
H23B C23 H23C 109.5 . . ?
C13 C15 H15A 109.5 . . ?
C13 C15 H15B 109.5 . . ?
C13 C15 H15C 109.5 . . ?
H15A C15 H15B 109.5 . . ?
H15A C15 H15C 109.5 . . ?
H15B C15 H15C 109.5 . . ?
C26 C25 H25A 109.5 . . ?
C26 C25 H25B 109.5 . . ?
C26 C25 H25C 109.5 . . ?
H25A C25 H25B 109.5 . . ?
H25A C25 H25C 109.5 . . ?
H25B C25 H25C 109.5 . . ?
C26 C27 H27A 109.5 . . ?
C26 C27 H27B 109.5 . . ?
C26 C27 H27C 109.5 . . ?
H27A C27 H27B 109.5 . . ?
H27A C27 H27C 109.5 . . ?
H27B C27 H27C 109.5 . . ?
C22 C24 H24A 109.5 . . ?
C22 C24 H24B 109.5 . . ?
C22 C24 H24C 109.5 . . ?
H24A C24 H24B 109.5 . . ?
H24A C24 H24C 109.5 . . ?
H24B C24 H24C 109.5 . . ?

loop_
_geom_bond_atom_site_label_1
_geom_bond_atom_site_label_2
_geom_bond_distance
_geom_bond_site_symmetry_2
_geom_bond_publ_flag
Ag1 N1 2.0753(11) . ?
Ag1 C1 2.0586(13) . ?
N5 C1 1.3543(15) . ?
N5 C2 1.3880(15) . ?
N5 C4 1.4400(14) . ?
N4 C1 1.3581(15) . ?
N4 C3 1.3850(16) . ?
N4 C16 1.4428(15) . ?
N1 N2 1.3509(16) . ?
N1 C33 1.3632(16) . ?
N3 N2 1.3197(17) . ?
N3 C32 1.3754(17) . ?
C2 H2 0.9500 . ?
C2 C3 1.3567(16) . ?
C4 C5 1.4065(16) . ?
C4 C9 1.3943(16) . ?
C5 C6 1.3924(16) . ?
C5 C13 1.5162(17) . ?
C3 H3 0.9500 . ?
C6 H6 0.9500 . ?
C6 C7 1.3886(18) . ?
C32 C31 1.4061(18) . ?
C32 C33 1.3965(17) . ?
C16 C21 1.3975(17) . ?
C16 C17 1.4023(17) . ?
C8 H8 0.9500 . ?
C8 C9 1.4018(16) . ?
C8 C7 1.3844(18) . ?
C9 C10 1.5188(17) . ?
C7 H7 0.9500 . ?
C31 H31 0.9500 . ?
C31 C30 1.378(2) . ?
C33 C28 1.4040(18) . ?
C21 C20 1.3981(18) . ?
C21 C22 1.5190(19) . ?
C11 H11A 0.9800 . ?
C11 H11B 0.9800 . ?
C11 H11C 0.9800 . ?
C11 C10 1.5312(19) . ?
C20 H20 0.9500 . ?
C20 C19 1.387(2) . ?
C17 C18 1.3986(18) . ?
C17 C26 1.5192(19) . ?
C19 H19 0.9500 . ?
C19 C18 1.384(2) . ?
C13 H13 1.0000 . ?
C13 C14 1.5248(19) . ?
C13 C15 1.527(2) . ?
C10 H10 1.0000 . ?
C10 C12 1.535(2) . ?
C28 H28 0.9500 . ?
C28 C29 1.3775(19) . ?
C18 H18 0.9500 . ?
C29 H29 0.9500 . ?
C29 C30 1.412(2) . ?
C22 H22 1.0000 . ?
C22 C23 1.528(2) . ?
C22 C24 1.530(2) . ?
C30 H30 0.9500 . ?
C12 H12A 0.9800 . ?
C12 H12B 0.9800 . ?
C12 H12C 0.9800 . ?
C34 H34 1.0000 . ?
C34 H34A 1.0000 . ?
C34 H34B 1.0000 . ?
C34 Cl3 1.781(2) . ?
C34 Cl1 1.7222(18) . ?
C34 Cl2 1.7504(19) . ?
C34 Cl5 1.711(12) . ?
C34 Cl4 1.848(6) . ?
C34 Cl6 1.730(7) . ?
C34 Cl7 1.829(5) . ?
C34 Cl9 1.846(9) . ?
C34 Cl8 1.712(12) . ?
C14 H14A 0.9800 . ?
C14 H14B 0.9800 . ?
C14 H14C 0.9800 . ?
C26 H26 1.0000 . ?
C26 C25 1.534(2) . ?
C26 C27 1.525(2) . ?
C23 H23A 0.9800 . ?
C23 H23B 0.9800 . ?
C23 H23C 0.9800 . ?
C15 H15A 0.9800 . ?
C15 H15B 0.9800 . ?
C15 H15C 0.9800 . ?
C25 H25A 0.9800 . ?
C25 H25B 0.9800 . ?
C25 H25C 0.9800 . ?
C27 H27A 0.9800 . ?
C27 H27B 0.9800 . ?
C27 H27C 0.9800 . ?
C24 H24A 0.9800 . ?
C24 H24B 0.9800 . ?
C24 H24C 0.9800 . ?

loop_
_geom_torsion_atom_site_label_1
_geom_torsion_atom_site_label_2
_geom_torsion_atom_site_label_3
_geom_torsion_atom_site_label_4
_geom_torsion
_geom_torsion_site_symmetry_1
_geom_torsion_site_symmetry_2
_geom_torsion_site_symmetry_3
_geom_torsion_site_symmetry_4
_geom_torsion_publ_flag
Ag1 N1 N2 N3 173.70(10) . . . . ?
Ag1 N1 C33 C32 -174.24(8) . . . . ?
Ag1 N1 C33 C28 5.29(19) . . . . ?
N5 C2 C3 N4 0.27(13) . . . . ?
N5 C4 C5 C6 178.15(11) . . . . ?
N5 C4 C5 C13 -4.42(17) . . . . ?
N5 C4 C9 C8 -178.05(11) . . . . ?
N5 C4 C9 C10 2.46(18) . . . . ?
N4 C16 C21 C20 -178.01(12) . . . . ?
N4 C16 C21 C22 0.11(19) . . . . ?
N4 C16 C17 C18 177.54(11) . . . . ?
N4 C16 C17 C26 -3.82(19) . . . . ?
N1 C33 C28 C29 -179.66(13) . . . . ?
N3 C32 C31 C30 179.87(14) . . . . ?
N3 C32 C33 N1 -0.12(14) . . . . ?
N3 C32 C33 C28 -179.70(12) . . . . ?
N2 N1 C33 C32 0.22(14) . . . . ?
N2 N1 C33 C28 179.74(13) . . . . ?
N2 N3 C32 C31 -179.47(14) . . . . ?
N2 N3 C32 C33 -0.03(15) . . . . ?
C1 N5 C2 C3 -0.15(14) . . . . ?
C1 N5 C4 C5 99.54(13) . . . . ?
C1 N5 C4 C9 -80.98(15) . . . . ?
C1 N4 C3 C2 -0.31(14) . . . . ?
C1 N4 C16 C21 96.42(14) . . . . ?
C1 N4 C16 C17 -81.84(15) . . . . ?
C2 N5 C1 Ag1 179.44(9) . . . . ?
C2 N5 C1 N4 -0.04(13) . . . . ?
C2 N5 C4 C5 -81.47(15) . . . . ?
C2 N5 C4 C9 98.01(14) . . . . ?
C4 N5 C1 Ag1 -1.45(17) . . . . ?
C4 N5 C1 N4 179.06(10) . . . . ?
C4 N5 C2 C3 -179.25(11) . . . . ?
C4 C5 C6 C7 0.22(18) . . . . ?
C4 C5 C13 C14 146.75(12) . . . . ?
C4 C5 C13 C15 -88.51(14) . . . . ?
C4 C9 C10 C11 -121.15(13) . . . . ?
C4 C9 C10 C12 114.32(14) . . . . ?
C5 C4 C9 C8 1.41(19) . . . . ?
C5 C4 C9 C10 -178.08(12) . . . . ?
C5 C6 C7 C8 0.7(2) . . . . ?
C3 N4 C1 Ag1 -179.31(8) . . . . ?
C3 N4 C1 N5 0.22(13) . . . . ?
C3 N4 C16 C21 -85.62(15) . . . . ?
C3 N4 C16 C17 96.12(15) . . . . ?
C6 C5 C13 C14 -35.95(18) . . . . ?
C6 C5 C13 C15 88.79(15) . . . . ?
C32 N3 N2 N1 0.17(16) . . . . ?
C32 C31 C30 C29 -0.5(2) . . . . ?
C32 C33 C28 C29 -0.19(19) . . . . ?
C16 N4 C1 Ag1 -1.09(16) . . . . ?
C16 N4 C1 N5 178.43(10) . . . . ?
C16 N4 C3 C2 -178.46(11) . . . . ?
C16 C21 C20 C19 0.3(2) . . . . ?
C16 C21 C22 C23 125.15(14) . . . . ?
C16 C21 C22 C24 -110.66(15) . . . . ?
C16 C17 C18 C19 0.6(2) . . . . ?
C16 C17 C26 C25 -107.93(15) . . . . ?
C16 C17 C26 C27 127.37(15) . . . . ?
C8 C9 C10 C11 59.37(17) . . . . ?
C8 C9 C10 C12 -65.15(16) . . . . ?
C9 C4 C5 C6 -1.30(18) . . . . ?
C9 C4 C5 C13 176.12(12) . . . . ?
C9 C8 C7 C6 -0.6(2) . . . . ?
C7 C8 C9 C4 -0.4(2) . . . . ?
C7 C8 C9 C10 179.06(13) . . . . ?
C31 C32 C33 N1 179.40(12) . . . . ?
C31 C32 C33 C28 -0.18(19) . . . . ?
C33 N1 N2 N3 -0.24(15) . . . . ?
C33 C32 C31 C30 0.49(19) . . . . ?
C33 C28 C29 C30 0.2(2) . . . . ?
C21 C16 C17 C18 -0.6(2) . . . . ?
C21 C16 C17 C26 178.01(13) . . . . ?
C21 C20 C19 C18 -0.3(2) . . . . ?
C20 C21 C22 C23 -56.79(18) . . . . ?
C20 C21 C22 C24 67.41(17) . . . . ?
C20 C19 C18 C17 -0.2(2) . . . . ?
C17 C16 C21 C20 0.2(2) . . . . ?
C17 C16 C21 C22 178.27(13) . . . . ?
C13 C5 C6 C7 -177.18(12) . . . . ?
C28 C29 C30 C31 0.1(2) . . . . ?
C18 C17 C26 C25 70.66(17) . . . . ?
C18 C17 C26 C27 -54.05(18) . . . . ?
C22 C21 C20 C19 -177.83(13) . . . . ?
C26 C17 C18 C19 -178.03(13) . . . . ?
